data_1568242
loop_
_publ_author_name
'Aliyeva, Vusala A.'
'Gurbanov, Atash V.'
'Mahmoud, Abdallah G.'
'Gomila, Rosa M.'
'Frontera, Antonio'
'Mahmudov, Kamran T.'
'Pombeiro, Armando J. L.'

_publ_section_title
;
 Chalcogen bonding in copper(II)-mediated synthesis.
;
_journal_issue 0
_journal_name_full 'Faraday discussions'
_journal_page_first 77
_journal_page_last 95
_journal_paper_doi 10.1039/d2fd00160h
_journal_volume 244
_journal_year 2023
_chemical_formula_moiety 'C24 H22 Br4 Cu2 N2 O2 Se2'
_chemical_formula_sum 'C24 H22 Br4 Cu2 N2 O2 Se2'
_chemical_formula_weight 975.07
_space_group_crystal_system monoclinic
_space_group_IT_number 14
_space_group_name_Hall '-P 2yn'
_space_group_name_H-M_alt 'P 1 21/n 1'
_atom_sites_solution_hydrogens geom
_atom_sites_solution_primary direct
_atom_sites_solution_secondary difmap
_audit_creation_method SHELXL-2019/1
_audit_update_record
;
2023-01-05 deposited with the CCDC.	2023-01-06 downloaded from the CCDC.
;
_cell_angle_alpha 90
_cell_angle_beta 99.666(4)
_cell_angle_gamma 90
_cell_formula_units_Z 2
_cell_length_a 8.1270(8)
_cell_length_b 13.0444(15)
_cell_length_c 14.4480(17)
_cell_measurement_reflns_used 4818
_cell_measurement_temperature 150(2)
_cell_measurement_theta_max 26.33
_cell_measurement_theta_min 2.86
_cell_volume 1509.9(3)
_computing_cell_refinement 'Bruker SAINT'
_computing_data_collection 'Bruker APEX3'
_computing_data_reduction 'Bruker SAINT'
_computing_molecular_graphics 'Bruker SHELXTL'
_computing_publication_material 'Bruker SHELXTL'
_computing_structure_refinement 'SHELXL-2019/1 (Sheldrick, 2019)'
_computing_structure_solution 'SHELXT-2019/1 (Sheldrick, 2019)'
_diffrn_ambient_temperature 150(2)
_diffrn_measured_fraction_theta_full 0.999
_diffrn_measured_fraction_theta_max 0.995
_diffrn_measurement_device_type 'Bruker D8 Quest PHOTON 100 detector'
_diffrn_measurement_method '\f and \w scans'
_diffrn_radiation_type MoK\a
_diffrn_radiation_wavelength 0.71073
_diffrn_reflns_av_R_equivalents 0.0668
_diffrn_reflns_av_unetI/netI 0.0396
_diffrn_reflns_Laue_measured_fraction_full 0.999
_diffrn_reflns_Laue_measured_fraction_max 0.995
_diffrn_reflns_limit_h_max 9
_diffrn_reflns_limit_h_min -10
_diffrn_reflns_limit_k_max 16
_diffrn_reflns_limit_k_min -16
_diffrn_reflns_limit_l_max 18
_diffrn_reflns_limit_l_min -18
_diffrn_reflns_number 22506
_diffrn_reflns_point_group_measured_fraction_full 0.999
_diffrn_reflns_point_group_measured_fraction_max 0.995
_diffrn_reflns_theta_full 25.242
_diffrn_reflns_theta_max 26.386
_diffrn_reflns_theta_min 2.117
_exptl_absorpt_coefficient_mu 9.136
_exptl_absorpt_correction_T_max 0.336
_exptl_absorpt_correction_T_min 0.132
_exptl_absorpt_correction_type multi-scan
_exptl_absorpt_process_details 'SADABS (Bruker, 2008)'
_exptl_crystal_colour green
_exptl_crystal_density_diffrn 2.145
_exptl_crystal_description plate
_exptl_crystal_F_000 924
_exptl_crystal_size_max 0.280
_exptl_crystal_size_mid 0.240
_exptl_crystal_size_min 0.130
_refine_diff_density_max 1.062
_refine_diff_density_min -0.576
_refine_diff_density_rms 0.171
_refine_ls_extinction_method none
_refine_ls_goodness_of_fit_ref 1.068
_refine_ls_hydrogen_treatment constr
_refine_ls_matrix_type full
_refine_ls_number_parameters 163
_refine_ls_number_reflns 3077
_refine_ls_number_restraints 0
_refine_ls_restrained_S_all 1.068
_refine_ls_R_factor_all 0.0558
_refine_ls_R_factor_gt 0.0381
_refine_ls_shift/su_max 0.001
_refine_ls_shift/su_mean 0.000
_refine_ls_structure_factor_coef Fsqd
_refine_ls_weighting_details 'w=1/[\s^2^(Fo^2^)+(0.0531P)^2^+2.4087P] where P=(Fo^2^+2Fc^2^)/3'
_refine_ls_weighting_scheme calc
_refine_ls_wR_factor_gt 0.0915
_refine_ls_wR_factor_ref 0.1001
_reflns_Friedel_coverage 0.000
_reflns_number_gt 2446
_reflns_number_total 3077
_reflns_threshold_expression 'I > 2\s(I)'
_cod_data_source_file d2fd00160h1.cif
_cod_data_source_block AO1
_cod_depositor_comments 'Adding full bibliography for 1568240--1568243.cif.'
_cod_original_sg_symbol_H-M 'P 21/n'
_cod_database_code 1568242
_shelx_shelxl_version_number 2019/1
_shelx_space_group_comment
;
The symmetry employed for this shelxl refinement is uniquely defined
by the following loop, which should always be used as a source of
symmetry information in preference to the above space-group names.
They are only intended as comments.
;
_shelx_estimated_absorpt_t_min 0.184
_shelx_estimated_absorpt_t_max 0.383

loop_
_space_group_symop_operation_xyz
'x, y, z'
'-x+1/2, y+1/2, -z+1/2'
'-x, -y, -z'
'x-1/2, -y-1/2, z-1/2'

loop_
_atom_site_label
_atom_site_type_symbol
_atom_site_fract_x
_atom_site_fract_y
_atom_site_fract_z
_atom_site_U_iso_or_equiv
_atom_site_adp_type
_atom_site_occupancy
_atom_site_site_symmetry_order
_atom_site_calc_flag
_atom_site_refinement_flags_posn
_atom_site_refinement_flags_adp
_atom_site_refinement_flags_occupancy
_atom_site_disorder_assembly
_atom_site_disorder_group
Cu1 Cu 0.56971(8) 0.39735(5) 0.54842(4) 0.02330(17) Uani 1 1 d . . . . .
Br1 Br 0.84857(7) 0.49521(5) 0.62212(4) 0.03039(16) Uani 1 1 d . . . . .
Br2 Br 0.61159(8) 0.24008(5) 0.47248(4) 0.03712(18) Uani 1 1 d . . . . .
Se1 Se 0.75819(6) 0.47926(4) 0.39112(4) 0.02190(14) Uani 1 1 d . . . . .
O1 O 0.5691(4) 0.4767(3) 0.4320(3) 0.0232(8) Uani 1 1 d . . . . .
N1 N 0.5277(6) 0.3341(4) 0.6664(3) 0.0254(10) Uani 1 1 d . . . . .
C1 C 0.6594(7) 0.3012(5) 0.7288(4) 0.0310(13) Uani 1 1 d . . . . .
H1 H 0.767627 0.303875 0.712187 0.037 Uiso 1 1 calc R U . . .
C2 C 0.6420(9) 0.2637(5) 0.8160(5) 0.0385(15) Uani 1 1 d . . . . .
H2 H 0.736358 0.239536 0.858246 0.046 Uiso 1 1 calc R U . . .
C3 C 0.4861(8) 0.2621(5) 0.8408(4) 0.0336(13) Uani 1 1 d . . . . .
H3 H 0.471641 0.238170 0.901034 0.040 Uiso 1 1 calc R U . . .
C4 C 0.3498(8) 0.2957(4) 0.7770(4) 0.0298(12) Uani 1 1 d . . . . .
H4 H 0.240944 0.294351 0.792665 0.036 Uiso 1 1 calc R U . . .
C5 C 0.3748(7) 0.3314(4) 0.6898(4) 0.0245(11) Uani 1 1 d . . . . .
C6 C 0.6773(7) 0.4496(4) 0.2593(4) 0.0260(11) Uani 1 1 d . . . . .
C7 C 0.5106(8) 0.4253(5) 0.2330(5) 0.0397(15) Uani 1 1 d . . . . .
H7 H 0.437032 0.425739 0.277596 0.048 Uiso 1 1 calc R U . . .
C8 C 0.4532(10) 0.4001(6) 0.1395(5) 0.0505(19) Uani 1 1 d . . . . .
H8 H 0.339155 0.383061 0.119236 0.061 Uiso 1 1 calc R U . . .
C9 C 0.5637(11) 0.4002(5) 0.0766(5) 0.0513(19) Uani 1 1 d . . . . .
H9 H 0.524254 0.383836 0.012630 0.062 Uiso 1 1 calc R U . . .
C10 C 0.7297(10) 0.4234(6) 0.1046(4) 0.0460(17) Uani 1 1 d . . . . .
H10 H 0.803734 0.422213 0.060261 0.055 Uiso 1 1 calc R U . . .
C11 C 0.7894(9) 0.4484(5) 0.1976(4) 0.0377(14) Uani 1 1 d . . . . .
H11 H 0.903814 0.464275 0.217936 0.045 Uiso 1 1 calc R U . . .
C12 C 0.2325(6) 0.3700(4) 0.6199(4) 0.0248(11) Uani 1 1 d . . . . .
H12A H 0.126051 0.349917 0.639545 0.030 Uiso 1 1 calc R U . . .
H12B H 0.236332 0.338433 0.558015 0.030 Uiso 1 1 calc R U . . .

loop_
_atom_site_aniso_label
_atom_site_aniso_U_11
_atom_site_aniso_U_22
_atom_site_aniso_U_33
_atom_site_aniso_U_23
_atom_site_aniso_U_13
_atom_site_aniso_U_12
Cu1 0.0187(3) 0.0284(3) 0.0245(3) 0.0054(3) 0.0087(2) 0.0039(3)
Br1 0.0160(3) 0.0426(3) 0.0328(3) 0.0009(2) 0.0047(2) -0.0032(2)
Br2 0.0463(4) 0.0349(3) 0.0317(3) -0.0007(2) 0.0110(3) 0.0097(3)
Se1 0.0150(3) 0.0296(3) 0.0219(3) 0.0024(2) 0.00555(19) 0.00245(19)
O1 0.0128(18) 0.0296(19) 0.028(2) 0.0056(16) 0.0066(14) 0.0041(14)
N1 0.025(3) 0.028(2) 0.025(2) 0.0059(19) 0.0103(18) 0.0037(18)
C1 0.018(3) 0.037(3) 0.040(3) 0.011(3) 0.009(2) 0.004(2)
C2 0.046(4) 0.034(3) 0.033(3) 0.011(3) -0.001(3) 0.004(3)
C3 0.041(4) 0.034(3) 0.026(3) 0.003(2) 0.007(2) -0.006(3)
C4 0.033(3) 0.030(3) 0.031(3) 0.001(2) 0.017(2) -0.005(2)
C5 0.026(3) 0.023(3) 0.026(3) -0.001(2) 0.009(2) -0.006(2)
C6 0.025(3) 0.024(3) 0.027(3) 0.001(2) 0.000(2) 0.005(2)
C7 0.036(4) 0.041(4) 0.041(4) -0.003(3) 0.002(3) -0.007(3)
C8 0.052(5) 0.054(5) 0.040(4) -0.012(3) -0.008(3) -0.013(3)
C9 0.079(6) 0.039(4) 0.031(4) -0.011(3) -0.003(3) -0.002(4)
C10 0.066(5) 0.048(4) 0.026(3) -0.002(3) 0.013(3) 0.008(3)
C11 0.040(4) 0.044(4) 0.030(3) 0.002(3) 0.007(3) 0.007(3)
C12 0.014(3) 0.030(3) 0.030(3) -0.005(2) 0.005(2) -0.003(2)

loop_
_atom_type_symbol
_atom_type_description
_atom_type_scat_dispersion_real
_atom_type_scat_dispersion_imag
_atom_type_scat_source
C C 0.0033 0.0016 'International Tables Vol C Tables 4.2.6.8 and 6.1.1.4'
H H 0.0000 0.0000 'International Tables Vol C Tables 4.2.6.8 and 6.1.1.4'
N N 0.0061 0.0033 'International Tables Vol C Tables 4.2.6.8 and 6.1.1.4'
Cu Cu 0.3201 1.2651 'International Tables Vol C Tables 4.2.6.8 and 6.1.1.4'
Se Se -0.0929 2.2259 'International Tables Vol C Tables 4.2.6.8 and 6.1.1.4'
Br Br -0.2901 2.4595 'International Tables Vol C Tables 4.2.6.8 and 6.1.1.4'
O O 0.0106 0.0060 'International Tables Vol C Tables 4.2.6.8 and 6.1.1.4'

loop_
_geom_angle_atom_site_label_1
_geom_angle_atom_site_label_2
_geom_angle_atom_site_label_3
_geom_angle
_geom_angle_site_symmetry_1
_geom_angle_site_symmetry_3
_geom_angle_publ_flag
N1 Cu1 O1 168.12(17) . . ?
N1 Cu1 O1 92.14(17) . 3_666 ?
O1 Cu1 O1 76.90(16) . 3_666 ?
N1 Cu1 Br2 95.53(14) . . ?
O1 Cu1 Br2 92.26(11) . . ?
O1 Cu1 Br2 152.18(11) 3_666 . ?
N1 Cu1 Br1 96.56(14) . . ?
O1 Cu1 Br1 88.25(11) . . ?
O1 Cu1 Br1 90.69(11) 3_666 . ?
Br2 Cu1 Br1 114.83(3) . . ?
O1 Se1 C6 99.0(2) . . ?
O1 Se1 C12 95.42(19) . 3_666 ?
C6 Se1 C12 97.5(2) . 3_666 ?
Se1 O1 Cu1 115.09(18) . . ?
Se1 O1 Cu1 125.0(2) . 3_666 ?
Cu1 O1 Cu1 103.10(16) . 3_666 ?
C5 N1 C1 119.2(5) . . ?
C5 N1 Cu1 122.0(4) . . ?
C1 N1 Cu1 118.5(4) . . ?
N1 C1 C2 122.1(5) . . ?
N1 C1 H1 119.0 . . ?
C2 C1 H1 119.0 . . ?
C3 C2 C1 118.9(6) . . ?
C3 C2 H2 120.5 . . ?
C1 C2 H2 120.5 . . ?
C2 C3 C4 119.3(6) . . ?
C2 C3 H3 120.3 . . ?
C4 C3 H3 120.3 . . ?
C3 C4 C5 119.1(5) . . ?
C3 C4 H4 120.4 . . ?
C5 C4 H4 120.4 . . ?
N1 C5 C4 121.3(5) . . ?
N1 C5 C12 117.8(5) . . ?
C4 C5 C12 120.8(5) . . ?
C11 C6 C7 123.0(6) . . ?
C11 C6 Se1 119.0(4) . . ?
C7 C6 Se1 118.0(4) . . ?
C6 C7 C8 118.3(6) . . ?
C6 C7 H7 120.8 . . ?
C8 C7 H7 120.8 . . ?
C9 C8 C7 119.3(7) . . ?
C9 C8 H8 120.4 . . ?
C7 C8 H8 120.4 . . ?
C10 C9 C8 121.4(6) . . ?
C10 C9 H9 119.3 . . ?
C8 C9 H9 119.3 . . ?
C9 C10 C11 120.2(6) . . ?
C9 C10 H10 119.9 . . ?
C11 C10 H10 119.9 . . ?
C6 C11 C10 117.9(6) . . ?
C6 C11 H11 121.1 . . ?
C10 C11 H11 121.1 . . ?
C5 C12 Se1 110.8(4) . 3_666 ?
C5 C12 H12A 109.5 . . ?
Se1 C12 H12A 109.5 3_666 . ?
C5 C12 H12B 109.5 . . ?
Se1 C12 H12B 109.5 3_666 . ?
H12A C12 H12B 108.1 . . ?

loop_
_geom_bond_atom_site_label_1
_geom_bond_atom_site_label_2
_geom_bond_distance
_geom_bond_site_symmetry_2
_geom_bond_publ_flag
Cu1 N1 1.974(4) . ?
Cu1 O1 1.974(4) . ?
Cu1 O1 2.039(4) 3_666 ?
Cu1 Br2 2.3777(9) . ?
Cu1 Br1 2.6625(9) . ?
Se1 O1 1.737(3) . ?
Se1 C6 1.947(5) . ?
Se1 C12 1.975(5) 3_666 ?
N1 C5 1.342(7) . ?
N1 C1 1.348(7) . ?
C1 C2 1.381(8) . ?
C1 H1 0.9500 . ?
C2 C3 1.374(9) . ?
C2 H2 0.9500 . ?
C3 C4 1.388(9) . ?
C3 H3 0.9500 . ?
C4 C5 1.389(7) . ?
C4 H4 0.9500 . ?
C5 C12 1.489(8) . ?
C6 C11 1.378(8) . ?
C6 C7 1.381(8) . ?
C7 C8 1.392(9) . ?
C7 H7 0.9500 . ?
C8 C9 1.381(11) . ?
C8 H8 0.9500 . ?
C9 C10 1.376(10) . ?
C9 H9 0.9500 . ?
C10 C11 1.388(9) . ?
C10 H10 0.9500 . ?
C11 H11 0.9500 . ?
C12 H12A 0.9900 . ?
C12 H12B 0.9900 . ?

loop_
_geom_torsion_atom_site_label_1
_geom_torsion_atom_site_label_2
_geom_torsion_atom_site_label_3
_geom_torsion_atom_site_label_4
_geom_torsion
_geom_torsion_site_symmetry_1
_geom_torsion_site_symmetry_2
_geom_torsion_site_symmetry_3
_geom_torsion_site_symmetry_4
_geom_torsion_publ_flag
C6 Se1 O1 Cu1 133.4(2) . . . . ?
C12 Se1 O1 Cu1 -128.1(2) 3_666 . . . ?
C6 Se1 O1 Cu1 -97.3(3) . . . 3_666 ?
C12 Se1 O1 Cu1 1.2(3) 3_666 . . 3_666 ?
C5 N1 C1 C2 0.7(9) . . . . ?
Cu1 N1 C1 C2 174.6(5) . . . . ?
N1 C1 C2 C3 -1.5(10) . . . . ?
C1 C2 C3 C4 1.5(9) . . . . ?
C2 C3 C4 C5 -0.7(9) . . . . ?
C1 N1 C5 C4 0.1(8) . . . . ?
Cu1 N1 C5 C4 -173.6(4) . . . . ?
C1 N1 C5 C12 178.9(5) . . . . ?
Cu1 N1 C5 C12 5.2(7) . . . . ?
C3 C4 C5 N1 -0.1(8) . . . . ?
C3 C4 C5 C12 -178.8(5) . . . . ?
C11 C6 C7 C8 -1.0(10) . . . . ?
Se1 C6 C7 C8 -177.6(5) . . . . ?
C6 C7 C8 C9 0.0(10) . . . . ?
C7 C8 C9 C10 0.8(11) . . . . ?
C8 C9 C10 C11 -0.7(11) . . . . ?
C7 C6 C11 C10 1.2(10) . . . . ?
Se1 C6 C11 C10 177.7(5) . . . . ?
C9 C10 C11 C6 -0.3(10) . . . . ?
N1 C5 C12 Se1 -71.5(5) . . . 3_666 ?
C4 C5 C12 Se1 107.2(5) . . . 3_666 ?
